data_4333586
loop_
_publ_author_name
'Edwin C. Constable'
'Markus Neuburger'
'Pirmin R\"osel'
'Gabriel E. Schneider'
'Jennifer A. Zampese'
'Catherine E. Housecroft'
'Filippo Monti'
'Nicola Armaroli'
'Rub\'en D. Costa'
'Enrique Ort\'i'

_publ_section_title
;
 Ligand-Based Charge-Transfer Luminescence in Ionic Cyclometalated
 Iridium(III) Complexes Bearing a Pyrene-Functionalized Bipyridine Ligand:
 A Joint Theoretical and Experimental Study
;
_journal_name_full 'Inorganic Chemistry'
_journal_page_first 885
_journal_page_last 897
_journal_paper_doi 10.1021/ic302026f
_journal_volume 52
_journal_year 2013
_chemical_formula_moiety '4(C64 H40 Ir N4), 4(F6 P), 2(C H2 Cl2), 9(H2 O)'
_chemical_formula_sum 'C258 H182 Cl4 F24 Ir4 N16 O9 P4'
_chemical_formula_weight 5140.80
_chemical_name_systematic
; 
 ? 
;
_space_group_IT_number 14
_symmetry_cell_setting monoclinic
_symmetry_space_group_name_Hall '-P 2ybc'
_symmetry_space_group_name_H-M 'P 1 21/c 1'
_atom_sites_solution_hydrogens geom
_atom_sites_solution_primary direct
_atom_sites_solution_secondary difmap
_audit_creation_method SHELXL-97
_cell_angle_alpha 90.00
_cell_angle_beta 109.09(3)
_cell_angle_gamma 90.00
_cell_formula_units_Z 1
_cell_length_a 13.769(3)
_cell_length_b 35.021(7)
_cell_length_c 12.961(3)
_cell_measurement_temperature 173(2)
_cell_volume 5906(2)
_computing_cell_refinement 'Stoe IPDS'
_computing_data_collection 'Stoe IPDS'
_computing_data_reduction 'Stoe IPDS'
_computing_molecular_graphics 'Bruker SHELXTL'
_computing_publication_material 'Bruker SHELXTL'
_computing_structure_refinement 'SHELXL-97 (Sheldrick, 1997)'
_computing_structure_solution 'SHELXS-97 (Sheldrick, 1990)'
_diffrn_ambient_temperature 173(2)
_diffrn_measured_fraction_theta_full 0.998
_diffrn_measured_fraction_theta_max 0.998
_diffrn_measurement_device_type 'Stoe IPDS'
_diffrn_measurement_method '\w scans'
_diffrn_radiation_monochromator graphite
_diffrn_radiation_source 'fine-focus sealed tube'
_diffrn_radiation_type MoK\a
_diffrn_radiation_wavelength 0.71073
_diffrn_reflns_av_R_equivalents 0.1162
_diffrn_reflns_av_sigmaI/netI 0.0416
_diffrn_reflns_limit_h_max 17
_diffrn_reflns_limit_h_min -17
_diffrn_reflns_limit_k_max 44
_diffrn_reflns_limit_k_min -44
_diffrn_reflns_limit_l_max 16
_diffrn_reflns_limit_l_min -16
_diffrn_reflns_number 124190
_diffrn_reflns_theta_full 27.00
_diffrn_reflns_theta_max 27.00
_diffrn_reflns_theta_min 1.56
_exptl_absorpt_coefficient_mu 2.399
_exptl_absorpt_correction_T_max 0.9315
_exptl_absorpt_correction_T_min 0.5854
_exptl_absorpt_correction_type multi-scan
_exptl_absorpt_process_details '(Blessing 1951)'
_exptl_crystal_colour yellow
_exptl_crystal_density_diffrn 1.440
_exptl_crystal_description block
_exptl_crystal_F_000 2548
_exptl_crystal_size_max 0.25
_exptl_crystal_size_mid 0.12
_exptl_crystal_size_min 0.03
_refine_diff_density_max 1.375
_refine_diff_density_min -2.671
_refine_diff_density_rms 0.118
_refine_ls_extinction_method none
_refine_ls_goodness_of_fit_ref 1.084
_refine_ls_hydrogen_treatment constr
_refine_ls_matrix_type full
_refine_ls_number_parameters 748
_refine_ls_number_reflns 12876
_refine_ls_number_restraints 6
_refine_ls_restrained_S_all 1.085
_refine_ls_R_factor_all 0.0469
_refine_ls_R_factor_gt 0.0436
_refine_ls_shift/su_max 0.002
_refine_ls_shift/su_mean 0.000
_refine_ls_structure_factor_coef Fsqd
_refine_ls_weighting_details 'calc w=1/[\s^2^(Fo^2^)+(0.0569P)^2^+11.3371P] where P=(Fo^2^+2Fc^2^)/3'
_refine_ls_weighting_scheme calc
_refine_ls_wR_factor_gt 0.1139
_refine_ls_wR_factor_ref 0.1166
_reflns_number_gt 11910
_reflns_number_total 12876
_reflns_threshold_expression >2sigma(I)
_cod_data_source_file ic302026f_si_001_2.cif
_cod_data_source_block complex1a
_cod_original_sg_symbol_Hall -P2ybc
_cod_database_code 4333586

loop_
_symmetry_equiv_pos_as_xyz
'x, y, z'
'-x, y+1/2, -z+1/2'
'-x, -y, -z'
'x, -y-1/2, z-1/2'

loop_
_atom_site_label
_atom_site_type_symbol
_atom_site_fract_x
_atom_site_fract_y
_atom_site_fract_z
_atom_site_U_iso_or_equiv
_atom_site_adp_type
_atom_site_occupancy
_atom_site_symmetry_multiplicity
_atom_site_calc_flag
_atom_site_refinement_flags
_atom_site_disorder_assembly
_atom_site_disorder_group
Ir1 Ir 1.125574(11) 0.845153(4) 0.317957(11) 0.03060(6) Uani 1 1 d . . .
N1 N 1.1936(2) 0.88788(9) 0.2459(3) 0.0318(6) Uani 1 1 d . . .
N2 N 1.0040(2) 0.86026(10) 0.1734(2) 0.0321(6) Uani 1 1 d . . .
C1 C 1.7873(5) 0.97027(16) 0.7325(5) 0.0683(16) Uani 1 1 d . . .
H1A H 1.8575 0.9774 0.7632 0.082 Uiso 1 1 calc R . .
C2 C 1.7346(6) 0.95812(17) 0.7995(5) 0.0736(18) Uani 1 1 d . . .
H2A H 1.7693 0.9567 0.8760 0.088 Uiso 1 1 calc R . .
C3 C 1.6313(5) 0.94787(16) 0.7585(5) 0.0684(16) Uani 1 1 d . . .
H3A H 1.5959 0.9400 0.8067 0.082 Uiso 1 1 calc R . .
C4 C 1.5799(4) 0.94924(14) 0.6456(4) 0.0529(11) Uani 1 1 d . . .
C5 C 1.4731(4) 0.94028(14) 0.6004(4) 0.0514(11) Uani 1 1 d . . .
H5A H 1.4354 0.9339 0.6477 0.062 Uiso 1 1 calc R . .
C6 C 1.4251(4) 0.94081(13) 0.4917(4) 0.0431(9) Uani 1 1 d . . .
H6A H 1.3534 0.9358 0.4642 0.052 Uiso 1 1 calc R . .
C7 C 1.4792(3) 0.94882(12) 0.4156(4) 0.0387(8) Uani 1 1 d . . .
C8 C 1.5839(3) 0.96046(12) 0.4602(4) 0.0417(9) Uani 1 1 d . . .
C9 C 1.6340(4) 0.96052(13) 0.5753(4) 0.0460(10) Uani 1 1 d . . .
C10 C 1.7390(4) 0.97228(14) 0.6197(5) 0.0564(13) Uani 1 1 d . . .
C11 C 1.7906(4) 0.98565(17) 0.5471(5) 0.0643(15) Uani 1 1 d . . .
H11A H 1.8592 0.9947 0.5763 0.077 Uiso 1 1 calc R . .
C12 C 1.7445(4) 0.98562(18) 0.4397(5) 0.0642(15) Uani 1 1 d . . .
H12A H 1.7810 0.9946 0.3937 0.077 Uiso 1 1 calc R . .
C13 C 1.6399(4) 0.97223(14) 0.3910(4) 0.0488(11) Uani 1 1 d . . .
C14 C 1.5911(4) 0.97109(16) 0.2781(5) 0.0561(12) Uani 1 1 d . . .
H14A H 1.6267 0.9794 0.2305 0.067 Uiso 1 1 calc R . .
C15 C 1.4918(4) 0.95808(15) 0.2355(4) 0.0492(11) Uani 1 1 d . . .
H15A H 1.4611 0.9567 0.1584 0.059 Uiso 1 1 calc R . .
C16 C 1.4340(3) 0.94667(12) 0.3017(3) 0.0388(9) Uani 1 1 d . . .
C17 C 1.2895(3) 0.90122(11) 0.2899(3) 0.0337(8) Uani 1 1 d . . .
H17A H 1.3338 0.8887 0.3528 0.040 Uiso 1 1 calc R . .
C18 C 1.3281(3) 0.93230(12) 0.2490(3) 0.0371(8) Uani 1 1 d . . .
C19 C 1.2622(3) 0.94883(13) 0.1534(4) 0.0412(9) Uani 1 1 d . . .
H19A H 1.2852 0.9699 0.1213 0.049 Uiso 1 1 calc R . .
C20 C 1.1636(3) 0.93470(13) 0.1054(3) 0.0404(9) Uani 1 1 d . . .
H20A H 1.1191 0.9459 0.0404 0.048 Uiso 1 1 calc R . .
C21 C 1.1302(3) 0.90396(11) 0.1531(3) 0.0339(8) Uani 1 1 d . . .
C22 C 1.0267(3) 0.88700(11) 0.1101(3) 0.0331(8) Uani 1 1 d . . .
C23 C 0.9554(3) 0.89726(13) 0.0107(3) 0.0410(9) Uani 1 1 d . . .
H23A H 0.9722 0.9156 -0.0347 0.049 Uiso 1 1 calc R . .
C24 C 0.8592(3) 0.88032(13) -0.0213(4) 0.0422(9) Uani 1 1 d . . .
H24A H 0.8099 0.8869 -0.0895 0.051 Uiso 1 1 calc R . .
C25 C 0.8341(3) 0.85382(13) 0.0455(4) 0.0391(9) Uani 1 1 d . . .
C26 C 0.9103(3) 0.84424(11) 0.1422(4) 0.0368(8) Uani 1 1 d . . .
H26A H 0.8956 0.8256 0.1882 0.044 Uiso 1 1 calc R . .
C27 C 0.7328(3) 0.83446(13) 0.0170(4) 0.0413(9) Uani 1 1 d . . .
C28 C 0.7301(4) 0.79487(14) 0.0107(5) 0.0526(11) Uani 1 1 d . . .
H28A H 0.7930 0.7812 0.0281 0.063 Uiso 1 1 calc R . .
C29 C 0.6385(4) 0.77474(15) -0.0204(5) 0.0567(12) Uani 1 1 d . . .
H29A H 0.6391 0.7477 -0.0252 0.068 Uiso 1 1 calc R . .
C30 C 0.5452(4) 0.79427(15) -0.0445(4) 0.0498(11) Uani 1 1 d . . .
C31 C 0.4477(4) 0.77439(18) -0.0780(5) 0.0636(14) Uani 1 1 d . . .
H31A H 0.4466 0.7475 -0.0877 0.076 Uiso 1 1 calc R . .
C32 C 0.3593(4) 0.79309(19) -0.0954(5) 0.0644(15) Uani 1 1 d . . .
H32A H 0.2968 0.7791 -0.1162 0.077 Uiso 1 1 calc R . .
C33 C 0.3562(4) 0.8330(2) -0.0837(4) 0.0566(13) Uani 1 1 d . . .
C34 C 0.4505(3) 0.85472(16) -0.0538(4) 0.0470(10) Uani 1 1 d . . .
C35 C 0.5458(3) 0.83440(14) -0.0335(4) 0.0425(9) Uani 1 1 d . . .
C36 C 0.6400(3) 0.85458(13) -0.0021(3) 0.0364(8) Uani 1 1 d . . .
C37 C 0.6369(3) 0.89564(13) 0.0094(4) 0.0444(9) Uani 1 1 d . . .
H37A H 0.6993 0.9097 0.0309 0.053 Uiso 1 1 calc R . .
C38 C 0.5465(4) 0.91447(15) -0.0100(4) 0.0503(11) Uani 1 1 d . . .
H38A H 0.5470 0.9414 -0.0005 0.060 Uiso 1 1 calc R . .
C39 C 0.4497(4) 0.89454(17) -0.0444(4) 0.0524(12) Uani 1 1 d . . .
C40 C 0.3543(4) 0.9134(2) -0.0656(4) 0.0676(16) Uani 1 1 d . . .
H40A H 0.3525 0.9404 -0.0604 0.081 Uiso 1 1 calc R . .
C41 C 0.2630(4) 0.8927(2) -0.0939(5) 0.076(2) Uani 1 1 d . . .
H41A H 0.1995 0.9057 -0.1077 0.091 Uiso 1 1 calc R . .
C42 C 0.2636(4) 0.8534(2) -0.1023(5) 0.0699(17) Uani 1 1 d . . .
H42A H 0.2005 0.8398 -0.1208 0.084 Uiso 1 1 calc R . .
N3 N 1.1595(3) 0.80023(10) 0.2348(3) 0.0366(7) Uani 1 1 d . . .
C43 C 1.2232(4) 0.80216(14) 0.1741(4) 0.0458(10) Uani 1 1 d . . .
H43A H 1.2543 0.8259 0.1682 0.055 Uiso 1 1 calc R . .
C44 C 1.2441(5) 0.77054(16) 0.1207(4) 0.0590(13) Uani 1 1 d . . .
H44A H 1.2900 0.7723 0.0799 0.071 Uiso 1 1 calc R . .
C45 C 1.1972(5) 0.73670(16) 0.1278(5) 0.0614(14) Uani 1 1 d . . .
H45A H 1.2093 0.7148 0.0907 0.074 Uiso 1 1 calc R . .
C46 C 1.1325(4) 0.73457(14) 0.1889(4) 0.0560(12) Uani 1 1 d . . .
H46A H 1.0996 0.7111 0.1935 0.067 Uiso 1 1 calc R . .
C47 C 1.1147(3) 0.76644(12) 0.2442(4) 0.0427(9) Uani 1 1 d . . .
C48 C 1.0511(4) 0.76783(12) 0.3162(4) 0.0449(10) Uani 1 1 d . . .
C49 C 0.9957(5) 0.73648(17) 0.3339(6) 0.0731(17) Uani 1 1 d . . .
H49A H 0.9989 0.7127 0.2998 0.088 Uiso 1 1 calc R . .
C50 C 0.9365(6) 0.7402(2) 0.4008(7) 0.087(2) Uani 1 1 d . . .
H50A H 0.8996 0.7188 0.4139 0.105 Uiso 1 1 calc R . .
C51 C 0.9306(5) 0.77467(19) 0.4486(6) 0.0731(17) Uani 1 1 d . . .
H51A H 0.8888 0.7771 0.4937 0.088 Uiso 1 1 calc R . .
C52 C 0.9858(4) 0.80630(14) 0.4314(4) 0.0489(11) Uani 1 1 d . . .
H52A H 0.9816 0.8299 0.4657 0.059 Uiso 1 1 calc R . .
C53 C 1.0469(3) 0.80338(12) 0.3645(3) 0.0374(8) Uani 1 1 d . . .
N4 N 1.0934(3) 0.88566(9) 0.4166(3) 0.0345(7) Uani 1 1 d . . .
C54 C 1.0105(4) 0.90848(13) 0.3869(4) 0.0461(10) Uani 1 1 d . . .
H54A H 0.9652 0.9073 0.3138 0.055 Uiso 1 1 calc R . .
C55 C 0.9883(5) 0.93369(17) 0.4581(5) 0.0611(14) Uani 1 1 d . . .
H55A H 0.9285 0.9492 0.4348 0.073 Uiso 1 1 calc R . .
C56 C 1.0543(5) 0.93569(17) 0.5625(5) 0.0652(15) Uani 1 1 d . . .
H56A H 1.0409 0.9526 0.6134 0.078 Uiso 1 1 calc R . .
C57 C 1.1407(4) 0.91290(15) 0.5934(4) 0.0553(12) Uani 1 1 d . . .
H57A H 1.1874 0.9145 0.6658 0.066 Uiso 1 1 calc R . .
C58 C 1.1600(3) 0.88774(12) 0.5202(3) 0.0380(8) Uani 1 1 d . . .
C59 C 1.2478(3) 0.86133(12) 0.5416(3) 0.0369(8) Uani 1 1 d . . .
C60 C 1.3281(4) 0.86008(14) 0.6409(4) 0.0462(10) Uani 1 1 d . . .
H60A H 1.3270 0.8762 0.6995 0.055 Uiso 1 1 calc R . .
C61 C 1.4087(4) 0.83532(16) 0.6531(4) 0.0542(12) Uani 1 1 d . . .
H61A H 1.4632 0.8342 0.7207 0.065 Uiso 1 1 calc R . .
C62 C 1.4110(4) 0.81201(16) 0.5679(4) 0.0557(12) Uani 1 1 d . . .
H62A H 1.4673 0.7952 0.5768 0.067 Uiso 1 1 calc R . .
C63 C 1.3303(3) 0.81322(13) 0.4686(4) 0.0444(10) Uani 1 1 d . . .
H63A H 1.3323 0.7971 0.4103 0.053 Uiso 1 1 calc R . .
C64 C 1.2474(3) 0.83753(12) 0.4539(3) 0.0346(8) Uani 1 1 d . . .
P1 P 0.87800(11) 0.99165(4) 0.15441(11) 0.0519(3) Uani 1 1 d . . .
F10 F 0.9165(5) 0.98111(16) 0.0570(5) 0.138(2) Uani 1 1 d . . .
F11 F 0.8414(3) 0.94961(11) 0.1634(3) 0.0867(12) Uani 1 1 d . . .
F12 F 0.9183(4) 1.03407(10) 0.1454(3) 0.0830(11) Uani 1 1 d . . .
F13 F 0.7721(4) 1.00027(16) 0.0631(4) 0.1207(18) Uani 1 1 d . . .
F14 F 0.9801(5) 0.98369(18) 0.2401(6) 0.214(5) Uani 1 1 d . . .
F15 F 0.8326(8) 1.0041(2) 0.2422(6) 0.191(4) Uani 1 1 d . . .
C100 C 0.6016(16) 0.6396(10) -0.2262(18) 0.166(7) Uani 0.50 1 d PU A 1
H10A H 0.5957 0.6196 -0.1747 0.199 Uiso 0.50 1 calc PR A 1
H10B H 0.5871 0.6276 -0.2988 0.199 Uiso 0.50 1 calc PR A 1
Cl1 Cl 0.7226(5) 0.6559(3) -0.1850(6) 0.207(5) Uani 0.50 1 d PU A 1
Cl2 Cl 0.5089(13) 0.6743(6) -0.2349(14) 0.317(9) Uani 0.50 1 d P A 1
O1 O 0.8997(11) 0.6320(3) 0.1756(10) 0.156(5) Uani 0.75 1 d P B 1
O2 O 0.7211(7) 0.6745(2) 0.1961(8) 0.127(3) Uani 0.75 1 d P C 1
O3 O 0.5276(10) 0.6587(3) -0.1533(11) 0.089(4) Uani 0.50 1 d P D 2
O4 O 0.756(4) 0.6377(8) 0.129(2) 0.18(2) Uani 0.25 1 d P E 2

loop_
_atom_site_aniso_label
_atom_site_aniso_U_11
_atom_site_aniso_U_22
_atom_site_aniso_U_33
_atom_site_aniso_U_23
_atom_site_aniso_U_13
_atom_site_aniso_U_12
Ir1 0.03147(9) 0.03061(9) 0.02843(9) 0.00174(5) 0.00801(6) 0.00092(5)
N1 0.0315(15) 0.0334(16) 0.0300(15) 0.0036(12) 0.0094(13) -0.0005(12)
N2 0.0291(15) 0.0387(17) 0.0240(14) 0.0030(13) 0.0024(12) 0.0045(13)
C1 0.060(3) 0.053(3) 0.067(4) -0.008(3) -0.014(3) 0.010(2)
C2 0.092(5) 0.053(3) 0.049(3) -0.004(2) -0.014(3) 0.003(3)
C3 0.094(4) 0.053(3) 0.043(3) 0.001(2) 0.002(3) -0.005(3)
C4 0.070(3) 0.041(2) 0.040(2) 0.0013(19) 0.007(2) -0.003(2)
C5 0.065(3) 0.049(3) 0.042(2) 0.000(2) 0.021(2) -0.012(2)
C6 0.045(2) 0.046(2) 0.039(2) -0.0009(18) 0.0141(18) -0.0049(18)
C7 0.040(2) 0.036(2) 0.040(2) -0.0012(16) 0.0148(17) 0.0004(16)
C8 0.039(2) 0.039(2) 0.045(2) -0.0037(18) 0.0110(18) 0.0006(17)
C9 0.047(2) 0.038(2) 0.045(2) -0.0028(18) 0.0046(19) 0.0014(18)
C10 0.045(3) 0.047(3) 0.064(3) -0.010(2) 0.001(2) 0.006(2)
C11 0.035(2) 0.067(3) 0.082(4) -0.017(3) 0.008(2) -0.001(2)
C12 0.038(2) 0.075(4) 0.084(4) -0.014(3) 0.027(3) -0.006(2)
C13 0.038(2) 0.054(3) 0.057(3) -0.008(2) 0.019(2) -0.0043(19)
C14 0.050(3) 0.072(3) 0.056(3) -0.007(3) 0.031(2) -0.014(2)
C15 0.047(2) 0.062(3) 0.042(2) -0.005(2) 0.020(2) -0.011(2)
C16 0.037(2) 0.044(2) 0.037(2) -0.0030(17) 0.0148(17) -0.0047(17)
C17 0.0323(18) 0.0356(19) 0.0323(18) 0.0006(15) 0.0092(15) -0.0001(15)
C18 0.037(2) 0.041(2) 0.035(2) -0.0019(16) 0.0131(16) -0.0037(16)
C19 0.047(2) 0.041(2) 0.037(2) 0.0042(17) 0.0161(18) -0.0045(18)
C20 0.043(2) 0.044(2) 0.033(2) 0.0064(17) 0.0108(17) -0.0021(17)
C21 0.0362(19) 0.0360(19) 0.0284(18) 0.0015(15) 0.0090(15) 0.0023(15)
C22 0.0330(18) 0.0368(19) 0.0277(17) 0.0011(15) 0.0073(14) 0.0021(15)
C23 0.039(2) 0.048(2) 0.034(2) 0.0052(17) 0.0081(17) 0.0007(17)
C24 0.037(2) 0.048(2) 0.036(2) 0.0027(18) 0.0040(16) 0.0021(17)
C25 0.033(2) 0.041(2) 0.039(2) -0.0016(17) 0.0067(17) 0.0016(16)
C26 0.0300(19) 0.042(2) 0.036(2) 0.0024(15) 0.0070(16) 0.0009(15)
C27 0.031(2) 0.046(2) 0.041(2) 0.0004(18) 0.0044(17) -0.0011(17)
C28 0.041(2) 0.045(2) 0.067(3) 0.004(2) 0.012(2) 0.0053(19)
C29 0.045(3) 0.044(2) 0.073(3) 0.001(2) 0.008(2) -0.005(2)
C30 0.044(2) 0.053(3) 0.047(3) 0.003(2) 0.009(2) -0.008(2)
C31 0.054(3) 0.067(3) 0.062(3) 0.004(3) 0.008(2) -0.019(3)
C32 0.042(3) 0.089(4) 0.057(3) 0.007(3) 0.009(2) -0.019(3)
C33 0.033(2) 0.099(4) 0.036(2) 0.004(3) 0.0082(18) -0.002(2)
C34 0.035(2) 0.070(3) 0.032(2) -0.001(2) 0.0055(17) 0.003(2)
C35 0.037(2) 0.054(2) 0.034(2) 0.0084(19) 0.0096(17) 0.0025(19)
C36 0.035(2) 0.047(2) 0.0274(18) -0.0028(16) 0.0106(15) -0.0009(17)
C37 0.042(2) 0.049(2) 0.040(2) -0.0028(19) 0.0109(18) 0.0019(19)
C38 0.056(3) 0.051(3) 0.044(2) -0.004(2) 0.018(2) 0.012(2)
C39 0.043(2) 0.076(3) 0.034(2) -0.003(2) 0.0083(18) 0.014(2)
C40 0.054(3) 0.098(5) 0.045(3) -0.007(3) 0.009(2) 0.030(3)
C41 0.040(3) 0.137(6) 0.047(3) -0.008(3) 0.009(2) 0.024(3)
C42 0.039(3) 0.120(6) 0.051(3) -0.005(3) 0.015(2) 0.006(3)
N3 0.0377(17) 0.0356(17) 0.0333(17) -0.0031(13) 0.0071(14) 0.0023(13)
C43 0.051(2) 0.048(2) 0.042(2) -0.0034(19) 0.021(2) 0.006(2)
C44 0.070(3) 0.060(3) 0.051(3) -0.013(2) 0.025(3) 0.008(3)
C45 0.074(4) 0.051(3) 0.056(3) -0.017(2) 0.017(3) 0.010(3)
C46 0.067(3) 0.042(2) 0.055(3) -0.012(2) 0.015(2) -0.004(2)
C47 0.046(2) 0.035(2) 0.042(2) -0.0051(17) 0.0078(18) -0.0014(17)
C48 0.051(2) 0.035(2) 0.047(2) -0.0004(18) 0.013(2) -0.0092(18)
C49 0.087(4) 0.051(3) 0.090(5) -0.011(3) 0.041(4) -0.024(3)
C50 0.106(5) 0.064(4) 0.114(6) -0.007(4) 0.067(5) -0.035(4)
C51 0.080(4) 0.071(4) 0.086(4) 0.001(3) 0.051(4) -0.020(3)
C52 0.050(3) 0.051(3) 0.051(3) 0.007(2) 0.024(2) -0.004(2)
C53 0.0354(19) 0.038(2) 0.035(2) 0.0071(16) 0.0065(16) -0.0023(16)
N4 0.0390(17) 0.0323(16) 0.0321(16) -0.0003(13) 0.0114(14) 0.0028(13)
C54 0.049(2) 0.048(2) 0.041(2) 0.0022(19) 0.0141(19) 0.015(2)
C55 0.064(3) 0.063(3) 0.055(3) -0.002(2) 0.018(3) 0.027(3)
C56 0.078(4) 0.065(3) 0.054(3) -0.012(3) 0.025(3) 0.019(3)
C57 0.063(3) 0.058(3) 0.042(2) -0.007(2) 0.013(2) 0.010(2)
C58 0.045(2) 0.037(2) 0.0321(19) 0.0002(16) 0.0125(17) -0.0013(16)
C59 0.039(2) 0.039(2) 0.0297(19) 0.0042(16) 0.0071(16) -0.0016(16)
C60 0.047(2) 0.053(3) 0.035(2) 0.0011(19) 0.0089(19) -0.004(2)
C61 0.046(3) 0.070(3) 0.036(2) 0.007(2) 0.000(2) 0.004(2)
C62 0.044(2) 0.070(3) 0.046(3) 0.007(2) 0.006(2) 0.016(2)
C63 0.040(2) 0.050(2) 0.037(2) 0.0047(18) 0.0043(17) 0.0121(18)
C64 0.0349(19) 0.0364(19) 0.0293(19) 0.0025(15) 0.0063(15) 0.0000(15)
P1 0.0614(8) 0.0504(7) 0.0367(6) 0.0022(5) 0.0062(5) -0.0032(6)
F10 0.196(6) 0.104(4) 0.157(5) -0.045(4) 0.117(5) -0.020(4)
F11 0.076(2) 0.063(2) 0.093(3) 0.0159(19) -0.011(2) -0.0256(18)
F12 0.121(3) 0.0565(19) 0.068(2) 0.0089(17) 0.026(2) -0.013(2)
F13 0.101(3) 0.118(4) 0.104(4) 0.027(3) -0.018(3) 0.016(3)
F14 0.125(4) 0.157(5) 0.231(7) 0.144(5) -0.116(5) -0.089(4)
F15 0.329(11) 0.174(6) 0.142(5) -0.086(5) 0.175(7) -0.122(7)
C100 0.108(11) 0.31(2) 0.097(11) -0.082(13) 0.058(9) -0.104(13)
Cl1 0.111(4) 0.415(14) 0.111(4) -0.067(6) 0.056(4) -0.112(6)
Cl2 0.243(14) 0.42(2) 0.313(19) -0.124(17) 0.119(15) 0.063(14)
O1 0.252(13) 0.079(5) 0.214(12) -0.041(6) 0.181(11) -0.032(7)
O2 0.106(6) 0.100(6) 0.124(7) -0.024(5) -0.031(5) 0.002(5)
O3 0.091(8) 0.085(7) 0.117(9) -0.053(6) 0.073(8) -0.044(6)
O4 0.36(6) 0.098(18) 0.077(15) -0.017(13) 0.07(2) -0.14(3)

loop_
_atom_type_symbol
_atom_type_description
_atom_type_scat_dispersion_real
_atom_type_scat_dispersion_imag
_atom_type_scat_source
C C 0.0033 0.0016 'International Tables Vol C Tables 4.2.6.8 and 6.1.1.4'
H H 0.0000 0.0000 'International Tables Vol C Tables 4.2.6.8 and 6.1.1.4'
N N 0.0061 0.0033 'International Tables Vol C Tables 4.2.6.8 and 6.1.1.4'
F F 0.0171 0.0103 'International Tables Vol C Tables 4.2.6.8 and 6.1.1.4'
P P 0.1023 0.0942 'International Tables Vol C Tables 4.2.6.8 and 6.1.1.4'
Ir Ir -1.4442 7.9887 'International Tables Vol C Tables 4.2.6.8 and 6.1.1.4'
O O 0.0106 0.0060 'International Tables Vol C Tables 4.2.6.8 and 6.1.1.4'
Cl Cl 0.1484 0.1585 'International Tables Vol C Tables 4.2.6.8 and 6.1.1.4'

loop_
_geom_angle_atom_site_label_1
_geom_angle_atom_site_label_2
_geom_angle_atom_site_label_3
_geom_angle
C64 Ir1 C53 90.97(16)
C64 Ir1 N3 95.21(15)
C53 Ir1 N3 80.67(17)
C64 Ir1 N4 80.46(15)
C53 Ir1 N4 93.90(16)
N3 Ir1 N4 173.05(13)
C64 Ir1 N2 172.80(14)
C53 Ir1 N2 95.65(15)
N3 Ir1 N2 88.66(13)
N4 Ir1 N2 96.22(13)
C64 Ir1 N1 96.70(15)
C53 Ir1 N1 171.82(14)
N3 Ir1 N1 95.75(14)
N4 Ir1 N1 90.18(13)
N2 Ir1 N1 76.85(13)
C17 N1 C21 119.5(3)
C17 N1 Ir1 124.8(3)
C21 N1 Ir1 115.6(3)
C26 N2 C22 119.9(3)
C26 N2 Ir1 124.2(3)
C22 N2 Ir1 115.8(3)
C2 C1 C10 120.7(6)
C2 C1 H1A 119.7
C10 C1 H1A 119.7
C1 C2 C3 121.7(5)
C1 C2 H2A 119.2
C3 C2 H2A 119.2
C2 C3 C4 119.6(6)
C2 C3 H3A 120.2
C4 C3 H3A 120.2
C3 C4 C9 119.4(5)
C3 C4 C5 121.4(5)
C9 C4 C5 119.2(4)
C6 C5 C4 120.9(5)
C6 C5 H5A 119.6
C4 C5 H5A 119.6
C5 C6 C7 122.0(4)
C5 C6 H6A 119.0
C7 C6 H6A 119.0
C16 C7 C8 118.9(4)
C16 C7 C6 123.8(4)
C8 C7 C6 117.2(4)
C13 C8 C9 118.9(4)
C13 C8 C7 120.8(4)
C9 C8 C7 120.3(4)
C4 C9 C8 120.0(4)
C4 C9 C10 120.0(5)
C8 C9 C10 120.1(5)
C1 C10 C11 122.5(5)
C1 C10 C9 118.6(6)
C11 C10 C9 119.0(5)
C12 C11 C10 121.2(5)
C12 C11 H11A 119.4
C10 C11 H11A 119.4
C11 C12 C13 121.6(5)
C11 C12 H12A 119.2
C13 C12 H12A 119.2
C14 C13 C8 118.5(4)
C14 C13 C12 122.4(5)
C8 C13 C12 119.1(5)
C15 C14 C13 120.4(4)
C15 C14 H14A 119.8
C13 C14 H14A 119.8
C14 C15 C16 122.4(5)
C14 C15 H15A 118.8
C16 C15 H15A 118.8
C7 C16 C15 118.8(4)
C7 C16 C18 122.3(4)
C15 C16 C18 118.9(4)
N1 C17 C18 123.9(4)
N1 C17 H17A 118.1
C18 C17 H17A 118.1
C17 C18 C19 116.3(4)
C17 C18 C16 122.1(4)
C19 C18 C16 121.5(4)
C20 C19 C18 120.4(4)
C20 C19 H19A 119.8
C18 C19 H19A 119.8
C19 C20 C21 119.6(4)
C19 C20 H20A 120.2
C21 C20 H20A 120.2
N1 C21 C20 120.3(4)
N1 C21 C22 115.5(3)
C20 C21 C22 124.2(4)
N2 C22 C23 120.7(4)
N2 C22 C21 116.0(3)
C23 C22 C21 123.3(4)
C24 C23 C22 118.9(4)
C24 C23 H23A 120.5
C22 C23 H23A 120.5
C23 C24 C25 120.6(4)
C23 C24 H24A 119.7
C25 C24 H24A 119.7
C24 C25 C26 117.1(4)
C24 C25 C27 123.8(4)
C26 C25 C27 119.1(4)
N2 C26 C25 122.7(4)
N2 C26 H26A 118.7
C25 C26 H26A 118.7
C28 C27 C36 118.9(4)
C28 C27 C25 118.4(4)
C36 C27 C25 122.6(4)
C29 C28 C27 122.0(5)
C29 C28 H28A 119.0
C27 C28 H28A 119.0
C28 C29 C30 119.9(5)
C28 C29 H29A 120.0
C30 C29 H29A 120.0
C29 C30 C35 119.3(4)
C29 C30 C31 121.8(5)
C35 C30 C31 118.9(5)
C32 C31 C30 121.3(6)
C32 C31 H31A 119.3
C30 C31 H31A 119.3
C31 C32 C33 121.9(5)
C31 C32 H32A 119.1
C33 C32 H32A 119.1
C32 C33 C42 122.8(6)
C32 C33 C34 119.6(5)
C42 C33 C34 117.6(6)
C39 C34 C35 120.6(4)
C39 C34 C33 121.0(5)
C35 C34 C33 118.4(5)
C30 C35 C36 120.0(4)
C30 C35 C34 119.9(4)
C36 C35 C34 120.0(5)
C27 C36 C35 119.6(4)
C27 C36 C37 122.3(4)
C35 C36 C37 118.0(4)
C38 C37 C36 121.3(4)
C38 C37 H37A 119.3
C36 C37 H37A 119.3
C37 C38 C39 121.4(5)
C37 C38 H38A 119.3
C39 C38 H38A 119.3
C34 C39 C40 118.8(5)
C34 C39 C38 118.5(4)
C40 C39 C38 122.7(5)
C41 C40 C39 120.6(6)
C41 C40 H40A 119.7
C39 C40 H40A 119.7
C42 C41 C40 120.8(5)
C42 C41 H41A 119.6
C40 C41 H41A 119.6
C41 C42 C33 121.2(6)
C41 C42 H42A 119.4
C33 C42 H42A 119.4
C43 N3 C47 119.6(4)
C43 N3 Ir1 124.7(3)
C47 N3 Ir1 115.7(3)
N3 C43 C44 122.0(5)
N3 C43 H43A 119.0
C44 C43 H43A 119.0
C45 C44 C43 118.6(5)
C45 C44 H44A 120.7
C43 C44 H44A 120.7
C44 C45 C46 119.7(5)
C44 C45 H45A 120.2
C46 C45 H45A 120.2
C45 C46 C47 120.7(5)
C45 C46 H46A 119.7
C47 C46 H46A 119.7
N3 C47 C46 119.4(4)
N3 C47 C48 114.1(4)
C46 C47 C48 126.4(4)
C49 C48 C53 121.4(5)
C49 C48 C47 123.1(5)
C53 C48 C47 115.5(4)
C50 C49 C48 119.7(6)
C50 C49 H49A 120.1
C48 C49 H49A 120.1
C51 C50 C49 120.1(5)
C51 C50 H50A 119.9
C49 C50 H50A 119.9
C50 C51 C52 120.6(5)
C50 C51 H51A 119.7
C52 C51 H51A 119.7
C53 C52 C51 120.6(5)
C53 C52 H52A 119.7
C51 C52 H52A 119.7
C52 C53 C48 117.6(4)
C52 C53 Ir1 128.4(3)
C48 C53 Ir1 113.8(3)
C54 N4 C58 119.2(4)
C54 N4 Ir1 124.7(3)
C58 N4 Ir1 116.0(3)
N4 C54 C55 122.8(5)
N4 C54 H54A 118.6
C55 C54 H54A 118.6
C56 C55 C54 118.3(5)
C56 C55 H55A 120.8
C54 C55 H55A 120.8
C55 C56 C57 119.4(5)
C55 C56 H56A 120.3
C57 C56 H56A 120.3
C56 C57 C58 120.7(5)
C56 C57 H57A 119.6
C58 C57 H57A 119.6
N4 C58 C57 119.5(4)
N4 C58 C59 113.6(3)
C57 C58 C59 126.9(4)
C60 C59 C64 121.3(4)
C60 C59 C58 123.1(4)
C64 C59 C58 115.6(4)
C61 C60 C59 119.4(4)
C61 C60 H60A 120.3
C59 C60 H60A 120.3
C60 C61 C62 120.6(4)
C60 C61 H61A 119.7
C62 C61 H61A 119.7
C61 C62 C63 119.9(5)
C61 C62 H62A 120.0
C63 C62 H62A 120.0
C64 C63 C62 121.0(4)
C64 C63 H63A 119.5
C62 C63 H63A 119.5
C63 C64 C59 117.8(4)
C63 C64 Ir1 127.9(3)
C59 C64 Ir1 114.2(3)
F14 P1 F15 90.8(5)
F14 P1 F10 94.1(5)
F15 P1 F10 174.8(5)
F14 P1 F11 90.9(2)
F15 P1 F11 89.6(3)
F10 P1 F11 92.3(3)
F14 P1 F13 178.9(4)
F15 P1 F13 90.1(5)
F10 P1 F13 85.0(4)
F11 P1 F13 89.7(3)
F14 P1 F12 87.9(2)
F15 P1 F12 91.5(3)
F10 P1 F12 86.8(3)
F11 P1 F12 178.4(3)
F13 P1 F12 91.4(3)
Cl1 C100 Cl2 114.5(19)
Cl1 C100 H10A 108.6
Cl2 C100 H10A 108.6
Cl1 C100 H10B 108.6
Cl2 C100 H10B 108.6
H10A C100 H10B 107.6

loop_
_geom_bond_atom_site_label_1
_geom_bond_atom_site_label_2
_geom_bond_distance
Ir1 C64 2.014(4)
Ir1 C53 2.026(4)
Ir1 N3 2.046(3)
Ir1 N4 2.053(3)
Ir1 N2 2.131(3)
Ir1 N1 2.135(3)
N1 C17 1.339(5)
N1 C21 1.357(5)
N2 C26 1.342(5)
N2 C22 1.347(5)
C1 C2 1.369(10)
C1 C10 1.397(8)
C1 H1A 0.9500
C2 C3 1.392(9)
C2 H2A 0.9500
C3 C4 1.403(7)
C3 H3A 0.9500
C4 C9 1.409(7)
C4 C5 1.429(7)
C5 C6 1.347(6)
C5 H5A 0.9500
C6 C7 1.445(6)
C6 H6A 0.9500
C7 C16 1.404(6)
C7 C8 1.426(6)
C8 C13 1.423(6)
C8 C9 1.424(6)
C9 C10 1.431(7)
C10 C11 1.431(9)
C11 C12 1.327(9)
C11 H11A 0.9500
C12 C13 1.448(7)
C12 H12A 0.9500
C13 C14 1.397(8)
C14 C15 1.374(7)
C14 H14A 0.9500
C15 C16 1.407(6)
C15 H15A 0.9500
C16 C18 1.481(6)
C17 C18 1.390(6)
C17 H17A 0.9500
C18 C19 1.399(6)
C19 C20 1.387(6)
C19 H19A 0.9500
C20 C21 1.393(6)
C20 H20A 0.9500
C21 C22 1.474(5)
C22 C23 1.389(5)
C23 C24 1.385(6)
C23 H23A 0.9500
C24 C25 1.387(6)
C24 H24A 0.9500
C25 C26 1.388(6)
C25 C27 1.484(6)
C26 H26A 0.9500
C27 C28 1.389(7)
C27 C36 1.408(6)
C28 C29 1.385(7)
C28 H28A 0.9500
C29 C30 1.398(7)
C29 H29A 0.9500
C30 C35 1.412(7)
C30 C31 1.447(7)
C31 C32 1.334(9)
C31 H31A 0.9500
C32 C33 1.410(9)
C32 H32A 0.9500
C33 C42 1.411(8)
C33 C34 1.444(7)
C34 C39 1.400(8)
C34 C35 1.439(6)
C35 C36 1.415(6)
C36 C37 1.448(6)
C37 C38 1.358(6)
C37 H37A 0.9500
C38 C39 1.439(7)
C38 H38A 0.9500
C39 C40 1.415(7)
C40 C41 1.394(9)
C40 H40A 0.9500
C41 C42 1.379(10)
C41 H41A 0.9500
C42 H42A 0.9500
N3 C43 1.357(6)
N3 C47 1.358(5)
C43 C44 1.386(6)
C43 H43A 0.9500
C44 C45 1.367(8)
C44 H44A 0.9500
C45 C46 1.374(8)
C45 H45A 0.9500
C46 C47 1.391(6)
C46 H46A 0.9500
C47 C48 1.475(7)
C48 C49 1.397(7)
C48 C53 1.403(6)
C49 C50 1.378(9)
C49 H49A 0.9500
C50 C51 1.371(9)
C50 H50A 0.9500
C51 C52 1.402(7)
C51 H51A 0.9500
C52 C53 1.396(6)
C52 H52A 0.9500
N4 C54 1.342(5)
N4 C58 1.358(5)
C54 C55 1.382(7)
C54 H54A 0.9500
C55 C56 1.363(8)
C55 H55A 0.9500
C56 C57 1.379(8)
C56 H56A 0.9500
C57 C58 1.383(6)
C57 H57A 0.9500
C58 C59 1.475(6)
C59 C60 1.396(6)
C59 C64 1.408(6)
C60 C61 1.376(7)
C60 H60A 0.9500
C61 C62 1.382(8)
C61 H61A 0.9500
C62 C63 1.400(6)
C62 H62A 0.9500
C63 C64 1.386(6)
C63 H63A 0.9500
P1 F14 1.505(4)
P1 F15 1.530(5)
P1 F10 1.565(5)
P1 F11 1.573(4)
P1 F13 1.578(5)
P1 F12 1.603(4)
C100 Cl1 1.674(19)
C100 Cl2 1.74(3)
C100 H10A 0.9900
C100 H10B 0.9900
